data_7061740
loop_
_publ_author_name
'Turcio-Garc\'ia, Luis \'Angel'
'Vald\'es, Hugo'
'Hern\'andez-Ortega, Sim\'on'
'Canseco-Gonzalez, Daniel'
'Morales-Morales, David'

_publ_section_title
;
 Arylation of aldehydes catalyzed by fluorinated NHC--Rh(i) complexes
;
_journal_issue 35
_journal_name_full 'New Journal of Chemistry'
_journal_page_first 16789
_journal_page_last 16800
_journal_paper_doi 10.1039/D2NJ02949A
_journal_volume 46
_journal_year 2022
_chemical_formula_moiety 'C21 H19 Cl F3 N2 Rh'
_chemical_formula_sum 'C21 H19 Cl F3 N2 Rh'
_chemical_formula_weight 494.74
_space_group_crystal_system orthorhombic
_space_group_IT_number 61
_space_group_name_Hall '-P 2ac 2ab'
_space_group_name_H-M_alt 'P b c a'
_atom_sites_solution_hydrogens geom
_audit_creation_method SHELXL-2018/3
_audit_update_record
;
2022-06-14 deposited with the CCDC.	2022-08-01 downloaded from the CCDC.
;
_cell_angle_alpha 90
_cell_angle_beta 90
_cell_angle_gamma 90
_cell_formula_units_Z 8
_cell_length_a 11.5714(4)
_cell_length_b 13.0479(4)
_cell_length_c 25.9366(10)
_cell_measurement_reflns_used 9912
_cell_measurement_temperature 298(2)
_cell_measurement_theta_max 25.35
_cell_measurement_theta_min 2.36
_cell_volume 3916.0(2)
_computing_cell_refinement 'APEX3 v2016.1 (Bruker, 2014)'
_computing_data_collection 'APEX3 v2016.1 (Bruker, 2014)'
_computing_data_reduction 'SAINT V8.37A  (Bruker, 2014)'
_computing_molecular_graphics 'Ortep-3 Ver 2.02 L.J. Farrugia (1997) J. Appl. Cryst. 30, 565'
_computing_publication_material 'SHELXL-2014/7 (Sheldrick, 2014)'
_computing_structure_refinement 'SHELXL-2018/3 (Sheldrick, 2018)'
_computing_structure_solution 'SHELXS-2014 (Bruker, 2014)'
_diffrn_ambient_temperature 298(2)
_diffrn_detector_area_resol_mean 52.0833
_diffrn_measured_fraction_theta_full 0.999
_diffrn_measured_fraction_theta_max 0.999
_diffrn_measurement_device_type 'Bruker D8 Venture \k-geometry diffractometer 208039-01'
_diffrn_measurement_method \w-scans
_diffrn_radiation_type MoK\a
_diffrn_radiation_wavelength 0.71073
_diffrn_reflns_av_R_equivalents 0.0543
_diffrn_reflns_av_unetI/netI 0.0412
_diffrn_reflns_Laue_measured_fraction_full 0.999
_diffrn_reflns_Laue_measured_fraction_max 0.999
_diffrn_reflns_limit_h_max 13
_diffrn_reflns_limit_h_min -13
_diffrn_reflns_limit_k_max 15
_diffrn_reflns_limit_k_min -15
_diffrn_reflns_limit_l_max 30
_diffrn_reflns_limit_l_min -31
_diffrn_reflns_number 22557
_diffrn_reflns_point_group_measured_fraction_full 0.999
_diffrn_reflns_point_group_measured_fraction_max 0.999
_diffrn_reflns_theta_full 25.242
_diffrn_reflns_theta_max 25.377
_diffrn_reflns_theta_min 2.359
_diffrn_source 'micro-focus X-ray source'
_exptl_absorpt_coefficient_mu 1.045
_exptl_absorpt_correction_T_max 0.7452
_exptl_absorpt_correction_T_min 0.6743
_exptl_absorpt_correction_type multi-scan
_exptl_absorpt_process_details
; 
 SADABS 2016/2: Krause, L., Herbst-Irmer, R., Sheldrick G.M. & Stalke D., 
 J. Appl. Cryst. 48 (2015) 3-10 
;
_exptl_crystal_colour yellow
_exptl_crystal_density_diffrn 1.678
_exptl_crystal_description Prism
_exptl_crystal_F_000 1984
_exptl_crystal_size_max 0.440
_exptl_crystal_size_mid 0.242
_exptl_crystal_size_min 0.076
_refine_diff_density_max 0.643
_refine_diff_density_min -0.413
_refine_diff_density_rms 0.094
_refine_ls_extinction_method none
_refine_ls_goodness_of_fit_ref 1.104
_refine_ls_hydrogen_treatment constr
_refine_ls_matrix_type full
_refine_ls_number_parameters 253
_refine_ls_number_reflns 3583
_refine_ls_number_restraints 0
_refine_ls_restrained_S_all 1.104
_refine_ls_R_factor_all 0.0768
_refine_ls_R_factor_gt 0.0467
_refine_ls_shift/su_max 0.000
_refine_ls_shift/su_mean 0.000
_refine_ls_structure_factor_coef Fsqd
_refine_ls_weighting_details 'w=1/[\s^2^(Fo^2^)+(0.0185P)^2^+9.0651P] where P=(Fo^2^+2Fc^2^)/3'
_refine_ls_weighting_scheme calc
_refine_ls_wR_factor_gt 0.0760
_refine_ls_wR_factor_ref 0.0859
_reflns_Friedel_coverage 0.000
_reflns_number_gt 2435
_reflns_number_total 3583
_reflns_threshold_expression 'I > 2\s(I)'
_cod_data_source_file d2nj02949a2.cif
_cod_data_source_block compound-7
_cod_depositor_comments 'Adding full bibliography for 7061740--7061746.cif.'
_cod_database_code 7061740
_shelx_shelxl_version_number 2018/3
_shelx_space_group_comment
; 
The symmetry employed for this shelxl refinement is uniquely defined 
by the following loop, which should always be used as a source of 
symmetry information in preference to the above space-group names. 
They are only intended as comments. 
;
_shelx_estimated_absorpt_t_min 0.656
_shelx_estimated_absorpt_t_max 0.925

loop_
_space_group_symop_operation_xyz
'x, y, z'
'-x+1/2, -y, z+1/2'
'-x, y+1/2, -z+1/2'
'x+1/2, -y+1/2, -z'
'-x, -y, -z'
'x-1/2, y, -z-1/2'
'x, -y-1/2, z-1/2'
'-x-1/2, y-1/2, z'

loop_
_atom_site_label
_atom_site_type_symbol
_atom_site_fract_x
_atom_site_fract_y
_atom_site_fract_z
_atom_site_U_iso_or_equiv
_atom_site_adp_type
_atom_site_occupancy
_atom_site_site_symmetry_order
_atom_site_calc_flag
_atom_site_refinement_flags_posn
_atom_site_refinement_flags_adp
_atom_site_refinement_flags_occupancy
_atom_site_disorder_assembly
_atom_site_disorder_group
Rh1 Rh 0.12944(3) 0.80221(3) 0.14954(2) 0.03653(13) Uani 1 1 d . . . . .
Cl1 Cl 0.26643(11) 0.80956(11) 0.08140(5) 0.0605(4) Uani 1 1 d . . . . .
F1 F 0.0890(3) 0.6387(2) 0.02961(14) 0.0804(11) Uani 1 1 d . . . . .
F2 F -0.0859(3) 0.3608(2) 0.11216(15) 0.0965(12) Uani 1 1 d . . . . .
F3 F -0.2380(3) 0.6890(2) 0.13187(11) 0.0621(8) Uani 1 1 d . . . . .
N2 N -0.0690(3) 0.7752(3) 0.07241(14) 0.0378(9) Uani 1 1 d . . . . .
N8 N -0.0257(3) 0.9324(3) 0.08160(14) 0.0373(9) Uani 1 1 d . . . . .
C1 C 0.0043(4) 0.8373(3) 0.09876(17) 0.0359(11) Uani 1 1 d . . . . .
C3 C -0.1417(4) 0.8286(3) 0.03940(18) 0.0420(12) Uani 1 1 d . . . . .
H3 H -0.197773 0.800834 0.017858 0.050 Uiso 1 1 calc R U . . .
C4 C -0.1498(4) 1.0224(4) 0.02133(19) 0.0483(13) Uani 1 1 d . . . . .
H4 H -0.206522 1.022520 -0.004052 0.058 Uiso 1 1 calc R U . . .
C5 C -0.1004(5) 1.1104(4) 0.0360(2) 0.0554(15) Uani 1 1 d . . . . .
H5 H -0.123841 1.171597 0.020924 0.066 Uiso 1 1 calc R U . . .
C6 C -0.0127(5) 1.1117(4) 0.0744(2) 0.0519(14) Uani 1 1 d . . . . .
H6 H 0.019039 1.173942 0.084686 0.062 Uiso 1 1 calc R U . . .
C7 C 0.0245(4) 1.0251(4) 0.0959(2) 0.0497(13) Uani 1 1 d . . . . .
H7 H 0.083567 1.026448 0.120244 0.060 Uiso 1 1 calc R U . . .
C9 C -0.1151(4) 0.9285(3) 0.04463(17) 0.0391(11) Uani 1 1 d . . . . .
C10 C -0.0732(4) 0.6672(3) 0.08120(18) 0.0395(12) Uani 1 1 d . . . . .
C11 C 0.0069(5) 0.6008(4) 0.0608(2) 0.0520(14) Uani 1 1 d . . . . .
C12 C 0.0056(5) 0.4977(4) 0.0715(2) 0.0618(16) Uani 1 1 d . . . . .
H12 H 0.061918 0.453970 0.058431 0.074 Uiso 1 1 calc R U . . .
C13 C -0.0807(5) 0.4622(4) 0.1018(2) 0.0611(16) Uani 1 1 d . . . . .
C14 C -0.1650(5) 0.5226(4) 0.1222(2) 0.0541(14) Uani 1 1 d . . . . .
H14 H -0.224005 0.495443 0.142329 0.065 Uiso 1 1 calc R U . . .
C15 C -0.1586(4) 0.6256(4) 0.11166(19) 0.0444(12) Uani 1 1 d . . . . .
C16 C 0.0319(4) 0.8637(4) 0.20910(18) 0.0460(13) Uani 1 1 d . . . . .
H16 H -0.033393 0.905337 0.197226 0.055 Uiso 1 1 calc R U . . .
C17 C 0.0108(4) 0.7589(4) 0.2074(2) 0.0524(14) Uani 1 1 d . . . . .
H17 H -0.066007 0.740560 0.194435 0.063 Uiso 1 1 calc R U . . .
C18 C 0.0601(6) 0.6833(4) 0.2458(2) 0.0735(18) Uani 1 1 d . . . . .
H18A H 0.005421 0.627798 0.250638 0.088 Uiso 1 1 calc R U . . .
H18B H 0.070079 0.717368 0.278743 0.088 Uiso 1 1 calc R U . . .
C19 C 0.1748(6) 0.6392(4) 0.2288(2) 0.083(2) Uani 1 1 d . . . . .
H19A H 0.218454 0.619542 0.259197 0.099 Uiso 1 1 calc R U . . .
H19B H 0.160593 0.577681 0.208838 0.099 Uiso 1 1 calc R U . . .
C20 C 0.2465(5) 0.7114(4) 0.1972(2) 0.0586(15) Uani 1 1 d . . . . .
H20 H 0.309041 0.678228 0.177994 0.070 Uiso 1 1 calc R U . . .
C21 C 0.2668(4) 0.8113(4) 0.20874(19) 0.0508(13) Uani 1 1 d . . . . .
H21 H 0.340781 0.837573 0.195978 0.061 Uiso 1 1 calc R U . . .
C22 C 0.2227(4) 0.8644(4) 0.2566(2) 0.0551(14) Uani 1 1 d . . . . .
H22A H 0.278976 0.914995 0.267678 0.066 Uiso 1 1 calc R U . . .
H22B H 0.214419 0.814466 0.284074 0.066 Uiso 1 1 calc R U . . .
C23 C 0.1070(4) 0.9171(4) 0.2477(2) 0.0576(15) Uani 1 1 d . . . . .
H23A H 0.065984 0.921125 0.280250 0.069 Uiso 1 1 calc R U . . .
H23B H 0.121061 0.986614 0.236001 0.069 Uiso 1 1 calc R U . . .

loop_
_atom_site_aniso_label
_atom_site_aniso_U_11
_atom_site_aniso_U_22
_atom_site_aniso_U_33
_atom_site_aniso_U_23
_atom_site_aniso_U_13
_atom_site_aniso_U_12
Rh1 0.0345(2) 0.03333(19) 0.0417(2) -0.00125(18) -0.00401(18) 0.00214(17)
Cl1 0.0468(7) 0.0752(9) 0.0596(9) 0.0011(8) 0.0091(7) 0.0058(7)
F1 0.075(2) 0.0564(19) 0.109(3) -0.0139(19) 0.041(2) -0.0071(17)
F2 0.126(3) 0.0373(18) 0.127(3) 0.0182(19) -0.008(3) -0.0080(19)
F3 0.0548(18) 0.0624(18) 0.069(2) -0.0070(16) 0.0116(16) -0.0018(16)
N2 0.038(2) 0.035(2) 0.040(2) 0.0025(18) -0.003(2) -0.0035(18)
N8 0.035(2) 0.036(2) 0.041(2) -0.0034(18) 0.0011(19) 0.0014(17)
C1 0.031(2) 0.033(2) 0.043(3) 0.003(2) 0.004(2) 0.001(2)
C3 0.040(3) 0.047(3) 0.039(3) 0.002(2) -0.011(2) -0.003(2)
C4 0.039(3) 0.060(3) 0.046(3) 0.014(3) 0.005(2) 0.014(3)
C5 0.059(4) 0.040(3) 0.067(4) 0.016(3) 0.021(3) 0.015(3)
C6 0.061(3) 0.033(3) 0.061(4) 0.001(3) 0.007(3) -0.001(3)
C7 0.049(3) 0.037(3) 0.062(4) -0.005(3) 0.002(3) -0.005(2)
C9 0.033(3) 0.046(3) 0.038(3) 0.006(2) 0.002(2) 0.006(2)
C10 0.047(3) 0.035(3) 0.037(3) 0.000(2) -0.010(2) -0.006(2)
C11 0.054(3) 0.043(3) 0.059(4) -0.008(3) 0.002(3) -0.002(3)
C12 0.061(4) 0.043(3) 0.082(4) -0.009(3) 0.003(3) 0.003(3)
C13 0.081(4) 0.030(3) 0.072(4) 0.009(3) -0.021(4) -0.006(3)
C14 0.063(4) 0.051(3) 0.048(3) 0.010(3) -0.011(3) -0.013(3)
C15 0.047(3) 0.044(3) 0.042(3) -0.003(2) -0.006(3) -0.003(2)
C16 0.038(3) 0.057(3) 0.043(3) -0.003(3) -0.002(2) 0.011(2)
C17 0.041(3) 0.068(4) 0.049(3) 0.001(3) -0.001(3) -0.010(3)
C18 0.084(5) 0.061(4) 0.075(4) 0.009(3) 0.001(4) -0.023(4)
C19 0.131(6) 0.044(3) 0.073(5) 0.015(3) -0.020(4) 0.013(4)
C20 0.062(3) 0.058(4) 0.056(3) 0.000(3) -0.012(3) 0.027(3)
C21 0.033(3) 0.061(3) 0.059(3) -0.001(3) -0.020(3) 0.009(3)
C22 0.048(3) 0.058(3) 0.059(4) -0.007(3) -0.021(3) -0.004(3)
C23 0.058(4) 0.063(3) 0.051(3) -0.015(3) -0.011(3) 0.011(3)

loop_
_atom_type_symbol
_atom_type_description
_atom_type_scat_dispersion_real
_atom_type_scat_dispersion_imag
_atom_type_scat_source
C C 0.0033 0.0016 'International Tables Vol C Tables 4.2.6.8 and 6.1.1.4'
H H 0.0000 0.0000 'International Tables Vol C Tables 4.2.6.8 and 6.1.1.4'
N N 0.0061 0.0033 'International Tables Vol C Tables 4.2.6.8 and 6.1.1.4'
F F 0.0171 0.0103 'International Tables Vol C Tables 4.2.6.8 and 6.1.1.4'
Cl Cl 0.1484 0.1585 'International Tables Vol C Tables 4.2.6.8 and 6.1.1.4'
Rh Rh -1.1178 0.9187 'International Tables Vol C Tables 4.2.6.8 and 6.1.1.4'

loop_
_geom_angle_atom_site_label_1
_geom_angle_atom_site_label_2
_geom_angle_atom_site_label_3
_geom_angle
_geom_angle_site_symmetry_1
_geom_angle_site_symmetry_3
_geom_angle_publ_flag
C1 Rh1 C16 90.45(18) . . ?
C1 Rh1 C17 93.35(19) . . ?
C16 Rh1 C17 38.79(19) . . ?
C1 Rh1 C20 160.31(19) . . ?
C16 Rh1 C20 97.2(2) . . ?
C17 Rh1 C20 81.7(2) . . ?
C1 Rh1 C21 163.68(18) . . ?
C16 Rh1 C21 81.56(19) . . ?
C17 Rh1 C21 89.3(2) . . ?
C20 Rh1 C21 35.96(17) . . ?
C1 Rh1 Cl1 89.09(13) . . ?
C16 Rh1 Cl1 154.31(15) . . ?
C17 Rh1 Cl1 166.77(16) . . ?
C20 Rh1 Cl1 91.68(16) . . ?
C21 Rh1 Cl1 91.99(14) . . ?
C1 N2 C3 112.9(4) . . ?
C1 N2 C10 122.0(4) . . ?
C3 N2 C10 125.0(4) . . ?
C1 N8 C7 126.7(4) . . ?
C1 N8 C9 112.0(4) . . ?
C7 N8 C9 121.3(4) . . ?
N2 C1 N8 102.7(4) . . ?
N2 C1 Rh1 130.1(3) . . ?
N8 C1 Rh1 127.2(3) . . ?
C9 C3 N2 106.6(4) . . ?
C9 C3 H3 126.7 . . ?
N2 C3 H3 126.7 . . ?
C5 C4 C9 119.8(5) . . ?
C5 C4 H4 120.1 . . ?
C9 C4 H4 120.1 . . ?
C4 C5 C6 121.0(5) . . ?
C4 C5 H5 119.5 . . ?
C6 C5 H5 119.5 . . ?
C7 C6 C5 120.9(5) . . ?
C7 C6 H6 119.6 . . ?
C5 C6 H6 119.6 . . ?
C6 C7 N8 119.3(5) . . ?
C6 C7 H7 120.3 . . ?
N8 C7 H7 120.3 . . ?
C3 C9 N8 105.7(4) . . ?
C3 C9 C4 136.6(5) . . ?
N8 C9 C4 117.6(4) . . ?
C11 C10 C15 117.2(4) . . ?
C11 C10 N2 122.6(4) . . ?
C15 C10 N2 120.3(4) . . ?
F1 C11 C12 119.3(5) . . ?
F1 C11 C10 118.5(4) . . ?
C12 C11 C10 122.2(5) . . ?
C13 C12 C11 117.4(5) . . ?
C13 C12 H12 121.3 . . ?
C11 C12 H12 121.3 . . ?
F2 C13 C12 119.0(6) . . ?
F2 C13 C14 117.2(6) . . ?
C12 C13 C14 123.8(5) . . ?
C13 C14 C15 116.8(5) . . ?
C13 C14 H14 121.6 . . ?
C15 C14 H14 121.6 . . ?
F3 C15 C14 119.2(5) . . ?
F3 C15 C10 118.2(4) . . ?
C14 C15 C10 122.6(5) . . ?
C17 C16 C23 125.5(5) . . ?
C17 C16 Rh1 72.1(3) . . ?
C23 C16 Rh1 111.2(3) . . ?
C17 C16 H16 113.6 . . ?
C23 C16 H16 113.6 . . ?
Rh1 C16 H16 113.6 . . ?
C16 C17 C18 123.7(5) . . ?
C16 C17 Rh1 69.2(3) . . ?
C18 C17 Rh1 113.4(4) . . ?
C16 C17 H17 114.2 . . ?
C18 C17 H17 114.2 . . ?
Rh1 C17 H17 114.2 . . ?
C17 C18 C19 112.8(5) . . ?
C17 C18 H18A 109.0 . . ?
C19 C18 H18A 109.0 . . ?
C17 C18 H18B 109.0 . . ?
C19 C18 H18B 109.0 . . ?
H18A C18 H18B 107.8 . . ?
C20 C19 C18 113.9(5) . . ?
C20 C19 H19A 108.8 . . ?
C18 C19 H19A 108.8 . . ?
C20 C19 H19B 108.8 . . ?
C18 C19 H19B 108.8 . . ?
H19A C19 H19B 107.7 . . ?
C21 C20 C19 125.4(5) . . ?
C21 C20 Rh1 73.2(3) . . ?
C19 C20 Rh1 107.9(4) . . ?
C21 C20 H20 114.1 . . ?
C19 C20 H20 114.1 . . ?
Rh1 C20 H20 114.1 . . ?
C20 C21 C22 124.2(5) . . ?
C20 C21 Rh1 70.9(3) . . ?
C22 C21 Rh1 110.7(3) . . ?
C20 C21 H21 114.3 . . ?
C22 C21 H21 114.3 . . ?
Rh1 C21 H21 114.3 . . ?
C21 C22 C23 112.2(4) . . ?
C21 C22 H22A 109.2 . . ?
C23 C22 H22A 109.2 . . ?
C21 C22 H22B 109.2 . . ?
C23 C22 H22B 109.2 . . ?
H22A C22 H22B 107.9 . . ?
C16 C23 C22 113.7(4) . . ?
C16 C23 H23A 108.8 . . ?
C22 C23 H23A 108.8 . . ?
C16 C23 H23B 108.8 . . ?
C22 C23 H23B 108.8 . . ?
H23A C23 H23B 107.7 . . ?

loop_
_geom_bond_atom_site_label_1
_geom_bond_atom_site_label_2
_geom_bond_distance
_geom_bond_site_symmetry_2
_geom_bond_publ_flag
Rh1 C1 2.010(5) . ?
Rh1 C16 2.075(5) . ?
Rh1 C17 2.112(5) . ?
Rh1 C20 2.184(5) . ?
Rh1 C21 2.213(4) . ?
Rh1 Cl1 2.3761(13) . ?
F1 C11 1.343(6) . ?
F2 C13 1.352(5) . ?
F3 C15 1.343(5) . ?
N2 C1 1.357(5) . ?
N2 C3 1.388(5) . ?
N2 C10 1.429(5) . ?
N8 C1 1.364(5) . ?
N8 C7 1.392(5) . ?
N8 C9 1.411(5) . ?
C3 C9 1.346(6) . ?
C3 H3 0.9300 . ?
C4 C5 1.338(7) . ?
C4 C9 1.423(6) . ?
C4 H4 0.9300 . ?
C5 C6 1.422(7) . ?
C5 H5 0.9300 . ?
C6 C7 1.332(6) . ?
C6 H6 0.9300 . ?
C7 H7 0.9300 . ?
C10 C11 1.374(6) . ?
C10 C15 1.376(6) . ?
C11 C12 1.373(7) . ?
C12 C13 1.352(8) . ?
C12 H12 0.9300 . ?
C13 C14 1.362(7) . ?
C14 C15 1.374(7) . ?
C14 H14 0.9300 . ?
C16 C17 1.391(7) . ?
C16 C23 1.498(6) . ?
C16 H16 0.9800 . ?
C17 C18 1.512(7) . ?
C17 H17 0.9800 . ?
C18 C19 1.512(8) . ?
C18 H18A 0.9700 . ?
C18 H18B 0.9700 . ?
C19 C20 1.499(8) . ?
C19 H19A 0.9700 . ?
C19 H19B 0.9700 . ?
C20 C21 1.357(7) . ?
C20 H20 0.9800 . ?
C21 C22 1.511(7) . ?
C21 H21 0.9800 . ?
C22 C23 1.522(7) . ?
C22 H22A 0.9700 . ?
C22 H22B 0.9700 . ?
C23 H23A 0.9700 . ?
C23 H23B 0.9700 . ?
